data_1558571
loop_
_publ_author_name
'Pederson, Petra J.'
'Cai, Shengxin'
'Carver, Chase'
'Powell, Douglas R.'
'Risinger, April L.'
'Grkovic, Tanja'
'O'Keefe, Barry R'
'Mooberry, Susan L.'
'Cichewicz, Robert H.'

_publ_section_title
;
 Triple-Negative Breast Cancer Cells Exhibit Differential Sensitivity to
 Cardenolides from <i>Calotropis gigantea</i>.
;
_journal_issue 7
_journal_name_full 'Journal of natural products'
_journal_page_first 2269
_journal_page_last 2280
_journal_paper_doi 10.1021/acs.jnatprod.0c00423
_journal_volume 83
_journal_year 2020
_chemical_absolute_configuration syn
_chemical_formula_moiety 'C29 H44 O9'
_chemical_formula_sum 'C29 H44 O9'
_chemical_formula_weight 536.64
_space_group_crystal_system orthorhombic
_space_group_IT_number 19
_space_group_name_Hall 'P 2ac 2ab'
_space_group_name_H-M_alt 'P 21 21 21'
_atom_sites_solution_hydrogens mixed
_atom_sites_solution_primary dual
_atom_sites_solution_secondary difmap
_audit_creation_method SHELXL-2018/3
_cell_angle_alpha 90
_cell_angle_beta 90
_cell_angle_gamma 90
_cell_formula_units_Z 4
_cell_length_a 6.4690(3)
_cell_length_b 11.9665(7)
_cell_length_c 33.9275(17)
_cell_measurement_reflns_used 4651
_cell_measurement_temperature 100(2)
_cell_measurement_theta_max 25.80
_cell_measurement_theta_min 2.40
_cell_volume 2626.4(2)
_computing_cell_refinement 'SAINT (Bruker, 2016)'
_computing_data_collection 'APEX3 (Bruker, 2018)'
_computing_data_reduction 'SAINT (Bruker, 2016)'
_computing_molecular_graphics 'Mercury (CCDC, 2018)'
_computing_publication_material 'SHELXL-2018/3 (Sheldrick, 2015b)'
_computing_structure_refinement 'SHELXL-2018/3 (Sheldrick, 2015b)'
_computing_structure_solution 'SHELXT (Sheldrick, 2015a)'
_diffrn_ambient_temperature 100(2)
_diffrn_measured_fraction_theta_full 0.999
_diffrn_measured_fraction_theta_max 0.997
_diffrn_measurement_device '\k--geometry diffractometer'
_diffrn_measurement_device_type 'Bruker Photon II cmos'
_diffrn_measurement_method '\w and \f scans'
_diffrn_radiation_monochromator 'multilayer mirror'
_diffrn_radiation_type MoK\a
_diffrn_radiation_wavelength 0.71073
_diffrn_reflns_av_R_equivalents 0.1060
_diffrn_reflns_av_unetI/netI 0.0886
_diffrn_reflns_Laue_measured_fraction_full 0.999
_diffrn_reflns_Laue_measured_fraction_max 0.997
_diffrn_reflns_limit_h_max 8
_diffrn_reflns_limit_h_min -8
_diffrn_reflns_limit_k_max 14
_diffrn_reflns_limit_k_min -14
_diffrn_reflns_limit_l_max 42
_diffrn_reflns_limit_l_min -42
_diffrn_reflns_number 29576
_diffrn_reflns_point_group_measured_fraction_full 0.999
_diffrn_reflns_point_group_measured_fraction_max 0.997
_diffrn_reflns_theta_full 25.242
_diffrn_reflns_theta_max 26.373
_diffrn_reflns_theta_min 2.401
_diffrn_source 'microfocus sealed tube'
_diffrn_source_type 'Incoatec I\mS 3.0'
_exptl_absorpt_coefficient_mu 0.100
_exptl_absorpt_correction_T_max 0.7454
_exptl_absorpt_correction_T_min 0.6702
_exptl_absorpt_correction_type multi-scan
_exptl_absorpt_process_details
; 
 SADABS 2016/2: Krause, L., Herbst-Irmer, R., Sheldrick G.M. & Stalke D., 
 J. Appl. Cryst. 48 (2015) 3-10 
;
_exptl_crystal_colour colourless
_exptl_crystal_density_diffrn 1.357
_exptl_crystal_description rod
_exptl_crystal_F_000 1160
_exptl_crystal_size_max 0.316
_exptl_crystal_size_mid 0.090
_exptl_crystal_size_min 0.044
_refine_diff_density_max 0.240
_refine_diff_density_min -0.286
_refine_diff_density_rms 0.061
_refine_ls_abs_structure_details
; 
 Flack x determined using 1198 quotients [(I+)-(I-)]/[(I+)+(I-)] 
 (Parsons, Flack and Wagner, Acta Cryst. B69 (2013) 249-259). 
  
 Hooft y      = 0.2(8) 
 P2(true)     = 0.588 
 P3(true)     = 0.371 
 P3(rac-twin) = 0.369 
 P3(false)    = 0.260 
;
_refine_ls_abs_structure_Flack 0.6(9)
_refine_ls_extinction_method none
_refine_ls_goodness_of_fit_ref 1.005
_refine_ls_hydrogen_treatment mixed
_refine_ls_matrix_type full
_refine_ls_number_parameters 360
_refine_ls_number_reflns 5335
_refine_ls_number_restraints 0
_refine_ls_restrained_S_all 1.005
_refine_ls_R_factor_all 0.1015
_refine_ls_R_factor_gt 0.0571
_refine_ls_shift/su_max 0.000
_refine_ls_shift/su_mean 0.000
_refine_ls_structure_factor_coef Fsqd
_refine_ls_weighting_details 'w=1/[\s^2^(Fo^2^)+(0.0620P)^2^+0.6000P] where P=(Fo^2^+2Fc^2^)/3'
_refine_ls_weighting_scheme calc
_refine_ls_wR_factor_gt 0.1152
_refine_ls_wR_factor_ref 0.1394
_reflns_Friedel_coverage 0.733
_reflns_Friedel_fraction_full 1.000
_reflns_Friedel_fraction_max 0.998
_reflns_number_gt 3736
_reflns_number_total 5335
_reflns_threshold_expression 'I > 2\s(I)'
_cod_data_source_file np0c00423_si_004.cif
_cod_data_source_block compound_3
_cod_depositor_comments 'Adding full bibliography for 1558566--1558571.cif.'
_cod_database_code 1558571
_shelx_space_group_comment
; 
The symmetry employed for this shelxl refinement is uniquely defined 
by the following loop, which should always be used as a source of 
symmetry information in preference to the above space-group names. 
They are only intended as comments. 
;
_shelx_estimated_absorpt_t_min 0.969
_shelx_estimated_absorpt_t_max 0.996

loop_
_space_group_symop_operation_xyz
'x, y, z'
'-x+1/2, -y, z+1/2'
'-x, y+1/2, -z+1/2'
'x+1/2, -y+1/2, -z'

loop_
_atom_site_label
_atom_site_type_symbol
_atom_site_fract_x
_atom_site_fract_y
_atom_site_fract_z
_atom_site_U_iso_or_equiv
_atom_site_adp_type
_atom_site_occupancy
_atom_site_site_symmetry_order
_atom_site_calc_flag
_atom_site_refinement_flags_posn
_atom_site_refinement_flags_adp
_atom_site_refinement_flags_occupancy
_atom_site_disorder_assembly
_atom_site_disorder_group
O1 O -0.1700(5) 0.7961(3) 0.63678(10) 0.0204(8) Uani 1 1 d . . . . .
H1O H -0.172(8) 0.864(5) 0.6392(15) 0.024 Uiso 1 1 d . U . . .
O2 O -0.4651(5) 0.6916(3) 0.52717(10) 0.0268(8) Uani 1 1 d . . . . .
O3 O -0.5131(5) 0.5213(3) 0.50158(10) 0.0311(9) Uani 1 1 d . . . . .
O4 O 0.5617(5) 0.7120(3) 0.85614(9) 0.0207(8) Uani 1 1 d . . . . .
O5 O 0.5116(5) 0.8720(3) 0.91640(10) 0.0227(8) Uani 1 1 d . . . . .
H5O H 0.403(8) 0.846(4) 0.9292(14) 0.027 Uiso 1 1 d . U . . .
O6 O 0.7921(5) 0.8553(3) 0.98123(9) 0.0208(8) Uani 1 1 d . . . . .
H6O H 0.688(8) 0.904(4) 0.9800(14) 0.025 Uiso 1 1 d . U . . .
O7 O 1.1945(5) 0.7822(3) 0.95937(10) 0.0214(8) Uani 1 1 d . . . . .
H7O H 1.229(8) 0.745(4) 0.9805(15) 0.026 Uiso 1 1 d . U . . .
O8 O 0.8703(5) 0.6566(3) 0.88204(9) 0.0205(8) Uani 1 1 d . . . . .
O9 O 1.2567(5) 0.5377(3) 0.87012(10) 0.0241(8) Uani 1 1 d . . . . .
H90 H 1.354(8) 0.574(5) 0.8649(15) 0.029 Uiso 1 1 d . U . . .
C1 C 0.5664(7) 0.6424(4) 0.74698(13) 0.0199(11) Uani 1 1 d . . . . .
H1A H 0.661677 0.698467 0.735523 0.024 Uiso 1 1 calc R U . . .
H1B H 0.592452 0.570155 0.733680 0.024 Uiso 1 1 calc R U . . .
C2 C 0.6125(7) 0.6301(4) 0.79137(14) 0.0216(11) Uani 1 1 d . . . . .
H2A H 0.528983 0.567862 0.802181 0.026 Uiso 1 1 calc R U . . .
H2B H 0.760169 0.610944 0.794963 0.026 Uiso 1 1 calc R U . . .
C3 C 0.5644(7) 0.7361(4) 0.81410(13) 0.0193(11) Uani 1 1 d . . . . .
H3 H 0.673344 0.793209 0.808496 0.023 Uiso 1 1 calc R U . . .
C4 C 0.3526(7) 0.7851(4) 0.80458(14) 0.0201(11) Uani 1 1 d . . . . .
H4A H 0.342193 0.860765 0.816232 0.024 Uiso 1 1 calc R U . . .
H4B H 0.244281 0.737930 0.816719 0.024 Uiso 1 1 calc R U . . .
C5 C 0.3141(7) 0.7927(4) 0.76012(13) 0.0175(10) Uani 1 1 d . . . . .
H5 H 0.421713 0.844065 0.749189 0.021 Uiso 1 1 calc R U . . .
C6 C 0.1056(7) 0.8455(4) 0.75126(13) 0.0216(11) Uani 1 1 d . . . . .
H6A H 0.097247 0.919301 0.764366 0.026 Uiso 1 1 calc R U . . .
H6B H -0.005550 0.797718 0.762118 0.026 Uiso 1 1 calc R U . . .
C7 C 0.0727(8) 0.8602(4) 0.70714(14) 0.0226(11) Uani 1 1 d . . . . .
H7A H -0.066597 0.891753 0.702383 0.027 Uiso 1 1 calc R U . . .
H7B H 0.175873 0.913660 0.696705 0.027 Uiso 1 1 calc R U . . .
C8 C 0.0930(7) 0.7496(4) 0.68552(14) 0.0180(11) Uani 1 1 d . . . . .
H8 H -0.015708 0.699130 0.696617 0.022 Uiso 1 1 calc R U . . .
C9 C 0.3034(7) 0.6932(4) 0.69425(13) 0.0162(10) Uani 1 1 d . . . . .
H9 H 0.413299 0.744363 0.684039 0.019 Uiso 1 1 calc R U . . .
C10 C 0.3427(7) 0.6786(4) 0.73918(13) 0.0164(10) Uani 1 1 d . . . . .
C11 C 0.3218(7) 0.5835(4) 0.67120(13) 0.0186(10) Uani 1 1 d . . . . .
H11A H 0.462712 0.552757 0.674657 0.022 Uiso 1 1 calc R U . . .
H11B H 0.222462 0.528536 0.682048 0.022 Uiso 1 1 calc R U . . .
C12 C 0.2790(7) 0.5994(4) 0.62721(13) 0.0189(11) Uani 1 1 d . . . . .
H12A H 0.289353 0.526096 0.613856 0.023 Uiso 1 1 calc R U . . .
H12B H 0.386884 0.648718 0.615958 0.023 Uiso 1 1 calc R U . . .
C13 C 0.0647(7) 0.6505(4) 0.61844(13) 0.0167(10) Uani 1 1 d . . . . .
C14 C 0.0453(7) 0.7617(4) 0.64125(14) 0.0170(10) Uani 1 1 d . . . . .
C15 C 0.1822(7) 0.8416(4) 0.61787(13) 0.0186(10) Uani 1 1 d . . . . .
H15A H 0.329924 0.830121 0.624347 0.022 Uiso 1 1 calc R U . . .
H15B H 0.145004 0.920350 0.623307 0.022 Uiso 1 1 calc R U . . .
C16 C 0.1380(7) 0.8111(4) 0.57468(14) 0.0215(11) Uani 1 1 d . . . . .
H16A H 0.264126 0.821160 0.558539 0.026 Uiso 1 1 calc R U . . .
H16B H 0.027970 0.859865 0.563930 0.026 Uiso 1 1 calc R U . . .
C17 C 0.0678(7) 0.6870(4) 0.57371(13) 0.0187(10) Uani 1 1 d . . . . .
H17 H 0.179324 0.643221 0.560360 0.022 Uiso 1 1 calc R U . . .
C18 C -0.1079(7) 0.5668(4) 0.62901(14) 0.0207(11) Uani 1 1 d . . . . .
H18A H -0.098592 0.547612 0.657035 0.031 Uiso 1 1 calc R U . . .
H18B H -0.091974 0.498992 0.613112 0.031 Uiso 1 1 calc R U . . .
H18C H -0.242891 0.600694 0.623608 0.031 Uiso 1 1 calc R U . . .
C19 C 0.1951(7) 0.5894(4) 0.75592(14) 0.0204(11) Uani 1 1 d . . . . .
H19A H 0.197632 0.592321 0.784786 0.031 Uiso 1 1 calc R U . . .
H19B H 0.239476 0.515214 0.747082 0.031 Uiso 1 1 calc R U . . .
H19C H 0.054326 0.603897 0.746555 0.031 Uiso 1 1 calc R U . . .
C20 C -0.1301(7) 0.6658(4) 0.55155(13) 0.0201(11) Uani 1 1 d . . . . .
C21 C -0.3040(7) 0.7493(4) 0.54853(14) 0.0221(11) Uani 1 1 d . . . . .
H21A H -0.352766 0.771609 0.575049 0.027 Uiso 1 1 calc R U . . .
H21B H -0.258876 0.816900 0.534090 0.027 Uiso 1 1 calc R U . . .
C22 C -0.1875(8) 0.5731(4) 0.53278(14) 0.0251(11) Uani 1 1 d . . . . .
H22 H -0.104141 0.508612 0.529161 0.030 Uiso 1 1 calc R U . . .
C23 C -0.3986(8) 0.5866(5) 0.51868(15) 0.0263(12) Uani 1 1 d . . . . .
C1' C 0.7287(7) 0.7481(4) 0.87846(14) 0.0192(11) Uani 1 1 d . . . . .
H1' H 0.797992 0.812506 0.865089 0.023 Uiso 1 1 calc R U . . .
C2' C 0.6559(7) 0.7829(4) 0.91917(13) 0.0173(10) Uani 1 1 d . . . . .
H2' H 0.591677 0.717813 0.933019 0.021 Uiso 1 1 calc R U . . .
C3' C 0.8438(7) 0.8237(4) 0.94195(13) 0.0181(10) Uani 1 1 d . . . . .
H3' H 0.902523 0.890232 0.928044 0.022 Uiso 1 1 calc R U . . .
C4' C 1.0079(7) 0.7338(4) 0.94381(13) 0.0170(10) Uani 1 1 d . . . . .
H4' H 0.960390 0.672184 0.961560 0.020 Uiso 1 1 calc R U . . .
C5' C 1.0570(7) 0.6860(4) 0.90293(13) 0.0168(10) Uani 1 1 d . . . . .
H5' H 1.136284 0.742432 0.887312 0.020 Uiso 1 1 calc R U . . .
C6' C 1.1828(7) 0.5810(4) 0.90682(14) 0.0204(11) Uani 1 1 d . . . . .
H6'A H 1.302680 0.596402 0.924125 0.025 Uiso 1 1 calc R U . . .
H6'B H 1.097280 0.523187 0.919839 0.025 Uiso 1 1 calc R U . . .

loop_
_atom_site_aniso_label
_atom_site_aniso_U_11
_atom_site_aniso_U_22
_atom_site_aniso_U_33
_atom_site_aniso_U_23
_atom_site_aniso_U_13
_atom_site_aniso_U_12
O1 0.0183(16) 0.0180(17) 0.0248(19) -0.0016(16) -0.0033(14) 0.0044(16)
O2 0.0181(17) 0.035(2) 0.027(2) -0.0052(17) -0.0032(15) -0.0017(17)
O3 0.035(2) 0.032(2) 0.026(2) 0.0063(17) -0.0093(17) -0.0154(19)
O4 0.0173(16) 0.0268(19) 0.0179(18) 0.0042(15) -0.0050(14) -0.0064(15)
O5 0.0142(17) 0.0226(19) 0.031(2) 0.0038(16) 0.0034(15) 0.0019(15)
O6 0.0211(17) 0.0230(18) 0.0183(18) -0.0004(15) 0.0011(15) 0.0047(15)
O7 0.0135(16) 0.028(2) 0.0228(19) 0.0013(16) -0.0048(15) -0.0023(16)
O8 0.0177(16) 0.0200(18) 0.0238(18) -0.0038(15) -0.0033(14) 0.0006(14)
O9 0.0197(18) 0.0221(19) 0.030(2) -0.0060(16) 0.0051(16) -0.0021(15)
C1 0.020(2) 0.018(2) 0.022(3) 0.000(2) 0.001(2) 0.003(2)
C2 0.019(2) 0.022(3) 0.023(3) 0.003(2) -0.004(2) 0.001(2)
C3 0.018(2) 0.023(3) 0.017(3) 0.004(2) -0.002(2) -0.002(2)
C4 0.020(2) 0.019(2) 0.021(3) -0.002(2) -0.002(2) 0.002(2)
C5 0.016(2) 0.015(2) 0.022(3) -0.001(2) 0.000(2) -0.004(2)
C6 0.023(3) 0.020(3) 0.022(3) -0.007(2) -0.003(2) 0.006(2)
C7 0.026(3) 0.017(3) 0.025(3) -0.001(2) -0.006(2) 0.005(2)
C8 0.014(2) 0.017(2) 0.023(3) -0.002(2) 0.001(2) 0.001(2)
C9 0.012(2) 0.016(2) 0.020(2) -0.001(2) -0.0012(19) 0.000(2)
C10 0.016(2) 0.014(2) 0.019(2) 0.001(2) 0.000(2) 0.000(2)
C11 0.018(2) 0.019(2) 0.019(3) -0.002(2) -0.001(2) 0.002(2)
C12 0.020(3) 0.018(2) 0.018(3) -0.003(2) -0.002(2) 0.000(2)
C13 0.017(2) 0.016(2) 0.017(2) 0.000(2) 0.003(2) 0.001(2)
C14 0.010(2) 0.019(2) 0.022(3) -0.001(2) -0.002(2) 0.004(2)
C15 0.018(2) 0.020(2) 0.017(2) 0.000(2) -0.001(2) 0.001(2)
C16 0.018(2) 0.022(3) 0.024(3) -0.001(2) 0.001(2) 0.001(2)
C17 0.015(2) 0.020(2) 0.020(3) -0.001(2) 0.000(2) 0.004(2)
C18 0.016(2) 0.023(3) 0.023(3) -0.002(2) 0.000(2) 0.000(2)
C19 0.016(2) 0.025(3) 0.021(3) -0.002(2) -0.004(2) -0.004(2)
C20 0.020(2) 0.024(3) 0.016(2) 0.006(2) 0.003(2) -0.004(2)
C21 0.018(2) 0.026(3) 0.022(3) -0.003(2) -0.003(2) -0.002(2)
C22 0.031(3) 0.019(3) 0.025(3) 0.000(2) -0.006(2) 0.001(2)
C23 0.028(3) 0.030(3) 0.020(3) 0.009(2) 0.000(2) -0.004(2)
C1' 0.016(2) 0.017(2) 0.024(3) 0.002(2) -0.003(2) -0.003(2)
C2' 0.013(2) 0.019(2) 0.020(2) 0.003(2) -0.001(2) 0.002(2)
C3' 0.019(2) 0.020(2) 0.015(2) 0.000(2) 0.002(2) -0.002(2)
C4' 0.010(2) 0.020(3) 0.021(3) 0.004(2) -0.0042(19) -0.003(2)
C5' 0.010(2) 0.019(2) 0.021(3) 0.003(2) -0.0019(19) -0.004(2)
C6' 0.019(2) 0.019(2) 0.023(3) 0.000(2) -0.001(2) 0.000(2)

loop_
_atom_type_symbol
_atom_type_description
_atom_type_scat_dispersion_real
_atom_type_scat_dispersion_imag
_atom_type_scat_source
C C 0.0033 0.0016 'International Tables Vol C Tables 4.2.6.8 and 6.1.1.4'
H H 0.0000 0.0000 'International Tables Vol C Tables 4.2.6.8 and 6.1.1.4'
O O 0.0106 0.0060 'International Tables Vol C Tables 4.2.6.8 and 6.1.1.4'

loop_
_geom_angle_atom_site_label_1
_geom_angle_atom_site_label_2
_geom_angle_atom_site_label_3
_geom_angle
_geom_angle_site_symmetry_1
_geom_angle_site_symmetry_3
_geom_angle_publ_flag
C14 O1 H1O 107(4) . . ?
C23 O2 C21 108.6(4) . . ?
C1' O4 C3 117.6(4) . . ?
C2' O5 H5O 103(3) . . ?
C3' O6 H6O 108(3) . . ?
C4' O7 H7O 108(3) . . ?
C1' O8 C5' 113.0(3) . . ?
C6' O9 H90 105(4) . . ?
C10 C1 C2 112.2(4) . . ?
C10 C1 H1A 109.2 . . ?
C2 C1 H1A 109.2 . . ?
C10 C1 H1B 109.2 . . ?
C2 C1 H1B 109.2 . . ?
H1A C1 H1B 107.9 . . ?
C3 C2 C1 112.1(4) . . ?
C3 C2 H2A 109.2 . . ?
C1 C2 H2A 109.2 . . ?
C3 C2 H2B 109.2 . . ?
C1 C2 H2B 109.2 . . ?
H2A C2 H2B 107.9 . . ?
O4 C3 C2 109.5(4) . . ?
O4 C3 C4 105.9(4) . . ?
C2 C3 C4 113.5(4) . . ?
O4 C3 H3 109.3 . . ?
C2 C3 H3 109.3 . . ?
C4 C3 H3 109.3 . . ?
C3 C4 C5 112.2(4) . . ?
C3 C4 H4A 109.2 . . ?
C5 C4 H4A 109.2 . . ?
C3 C4 H4B 109.2 . . ?
C5 C4 H4B 109.2 . . ?
H4A C4 H4B 107.9 . . ?
C6 C5 C4 111.3(4) . . ?
C6 C5 C10 112.4(4) . . ?
C4 C5 C10 112.4(4) . . ?
C6 C5 H5 106.8 . . ?
C4 C5 H5 106.8 . . ?
C10 C5 H5 106.8 . . ?
C5 C6 C7 111.5(4) . . ?
C5 C6 H6A 109.3 . . ?
C7 C6 H6A 109.3 . . ?
C5 C6 H6B 109.3 . . ?
C7 C6 H6B 109.3 . . ?
H6A C6 H6B 108.0 . . ?
C8 C7 C6 111.2(4) . . ?
C8 C7 H7A 109.4 . . ?
C6 C7 H7A 109.4 . . ?
C8 C7 H7B 109.4 . . ?
C6 C7 H7B 109.4 . . ?
H7A C7 H7B 108.0 . . ?
C7 C8 C14 111.8(4) . . ?
C7 C8 C9 111.3(4) . . ?
C14 C8 C9 113.8(4) . . ?
C7 C8 H8 106.5 . . ?
C14 C8 H8 106.5 . . ?
C9 C8 H8 106.5 . . ?
C11 C9 C8 110.1(4) . . ?
C11 C9 C10 113.0(4) . . ?
C8 C9 C10 112.3(4) . . ?
C11 C9 H9 107.0 . . ?
C8 C9 H9 107.0 . . ?
C10 C9 H9 107.0 . . ?
C1 C10 C19 109.0(4) . . ?
C1 C10 C5 106.4(4) . . ?
C19 C10 C5 111.6(4) . . ?
C1 C10 C9 110.8(4) . . ?
C19 C10 C9 109.8(4) . . ?
C5 C10 C9 109.3(4) . . ?
C12 C11 C9 112.1(4) . . ?
C12 C11 H11A 109.2 . . ?
C9 C11 H11A 109.2 . . ?
C12 C11 H11B 109.2 . . ?
C9 C11 H11B 109.2 . . ?
H11A C11 H11B 107.9 . . ?
C11 C12 C13 113.6(4) . . ?
C11 C12 H12A 108.9 . . ?
C13 C12 H12A 108.9 . . ?
C11 C12 H12B 108.9 . . ?
C13 C12 H12B 108.9 . . ?
H12A C12 H12B 107.7 . . ?
C18 C13 C12 110.4(4) . . ?
C18 C13 C14 112.6(4) . . ?
C12 C13 C14 108.5(4) . . ?
C18 C13 C17 114.3(4) . . ?
C12 C13 C17 106.5(4) . . ?
C14 C13 C17 104.1(4) . . ?
O1 C14 C15 108.9(4) . . ?
O1 C14 C8 108.6(4) . . ?
C15 C14 C8 116.7(4) . . ?
O1 C14 C13 105.6(4) . . ?
C15 C14 C13 103.4(4) . . ?
C8 C14 C13 113.0(4) . . ?
C14 C15 C16 103.8(4) . . ?
C14 C15 H15A 111.0 . . ?
C16 C15 H15A 111.0 . . ?
C14 C15 H15B 111.0 . . ?
C16 C15 H15B 111.0 . . ?
H15A C15 H15B 109.0 . . ?
C15 C16 C17 107.6(4) . . ?
C15 C16 H16A 110.2 . . ?
C17 C16 H16A 110.2 . . ?
C15 C16 H16B 110.2 . . ?
C17 C16 H16B 110.2 . . ?
H16A C16 H16B 108.5 . . ?
C20 C17 C16 114.8(4) . . ?
C20 C17 C13 115.0(4) . . ?
C16 C17 C13 104.3(4) . . ?
C20 C17 H17 107.4 . . ?
C16 C17 H17 107.4 . . ?
C13 C17 H17 107.4 . . ?
C13 C18 H18A 109.5 . . ?
C13 C18 H18B 109.5 . . ?
H18A C18 H18B 109.5 . . ?
C13 C18 H18C 109.5 . . ?
H18A C18 H18C 109.5 . . ?
H18B C18 H18C 109.5 . . ?
C10 C19 H19A 109.5 . . ?
C10 C19 H19B 109.5 . . ?
H19A C19 H19B 109.5 . . ?
C10 C19 H19C 109.5 . . ?
H19A C19 H19C 109.5 . . ?
H19B C19 H19C 109.5 . . ?
C22 C20 C17 128.0(5) . . ?
C22 C20 C21 108.1(4) . . ?
C17 C20 C21 123.8(4) . . ?
O2 C21 C20 104.8(4) . . ?
O2 C21 H21A 110.8 . . ?
C20 C21 H21A 110.8 . . ?
O2 C21 H21B 110.8 . . ?
C20 C21 H21B 110.8 . . ?
H21A C21 H21B 108.9 . . ?
C20 C22 C23 109.1(5) . . ?
C20 C22 H22 125.5 . . ?
C23 C22 H22 125.5 . . ?
O3 C23 O2 119.9(5) . . ?
O3 C23 C22 130.8(5) . . ?
O2 C23 C22 109.2(4) . . ?
O4 C1' O8 107.8(4) . . ?
O4 C1' C2' 109.9(4) . . ?
O8 C1' C2' 109.3(4) . . ?
O4 C1' H1' 109.9 . . ?
O8 C1' H1' 109.9 . . ?
C2' C1' H1' 109.9 . . ?
O5 C2' C1' 110.5(4) . . ?
O5 C2' C3' 108.5(4) . . ?
C1' C2' C3' 107.6(4) . . ?
O5 C2' H2' 110.1 . . ?
C1' C2' H2' 110.1 . . ?
C3' C2' H2' 110.1 . . ?
O6 C3' C4' 108.3(4) . . ?
O6 C3' C2' 111.9(4) . . ?
C4' C3' C2' 110.7(4) . . ?
O6 C3' H3' 108.6 . . ?
C4' C3' H3' 108.6 . . ?
C2' C3' H3' 108.6 . . ?
O7 C4' C3' 108.5(4) . . ?
O7 C4' C5' 107.9(4) . . ?
C3' C4' C5' 111.9(4) . . ?
O7 C4' H4' 109.5 . . ?
C3' C4' H4' 109.5 . . ?
C5' C4' H4' 109.5 . . ?
O8 C5' C6' 107.0(4) . . ?
O8 C5' C4' 111.2(3) . . ?
C6' C5' C4' 110.1(4) . . ?
O8 C5' H5' 109.5 . . ?
C6' C5' H5' 109.5 . . ?
C4' C5' H5' 109.5 . . ?
O9 C6' C5' 114.1(4) . . ?
O9 C6' H6'A 108.7 . . ?
C5' C6' H6'A 108.7 . . ?
O9 C6' H6'B 108.7 . . ?
C5' C6' H6'B 108.7 . . ?
H6'A C6' H6'B 107.6 . . ?

loop_
_geom_bond_atom_site_label_1
_geom_bond_atom_site_label_2
_geom_bond_distance
_geom_bond_site_symmetry_2
_geom_bond_publ_flag
O1 C14 1.460(5) . ?
O1 H1O 0.82(5) . ?
O2 C23 1.359(6) . ?
O2 C21 1.445(6) . ?
O3 C23 1.223(6) . ?
O4 C1' 1.388(5) . ?
O4 C3 1.455(5) . ?
O5 C2' 1.420(5) . ?
O5 H5O 0.88(5) . ?
O6 C3' 1.425(5) . ?
O6 H6O 0.90(5) . ?
O7 C4' 1.439(5) . ?
O7 H7O 0.87(5) . ?
O8 C1' 1.433(6) . ?
O8 C5' 1.444(5) . ?
O9 C6' 1.431(6) . ?
O9 H90 0.78(6) . ?
C1 C10 1.534(6) . ?
C1 C2 1.542(6) . ?
C1 H1A 0.9900 . ?
C1 H1B 0.9900 . ?
C2 C3 1.517(7) . ?
C2 H2A 0.9900 . ?
C2 H2B 0.9900 . ?
C3 C4 1.525(6) . ?
C3 H3 1.0000 . ?
C4 C5 1.531(6) . ?
C4 H4A 0.9900 . ?
C4 H4B 0.9900 . ?
C5 C6 1.520(6) . ?
C5 C10 1.550(6) . ?
C5 H5 1.0000 . ?
C6 C7 1.522(6) . ?
C6 H6A 0.9900 . ?
C6 H6B 0.9900 . ?
C7 C8 1.520(6) . ?
C7 H7A 0.9900 . ?
C7 H7B 0.9900 . ?
C8 C14 1.540(6) . ?
C8 C9 1.548(6) . ?
C8 H8 1.0000 . ?
C9 C11 1.533(6) . ?
C9 C10 1.555(6) . ?
C9 H9 1.0000 . ?
C10 C19 1.541(6) . ?
C11 C12 1.530(6) . ?
C11 H11A 0.9900 . ?
C11 H11B 0.9900 . ?
C12 C13 1.544(6) . ?
C12 H12A 0.9900 . ?
C12 H12B 0.9900 . ?
C13 C18 1.542(6) . ?
C13 C14 1.545(6) . ?
C13 C17 1.579(6) . ?
C14 C15 1.526(6) . ?
C15 C16 1.537(6) . ?
C15 H15A 0.9900 . ?
C15 H15B 0.9900 . ?
C16 C17 1.554(7) . ?
C16 H16A 0.9900 . ?
C16 H16B 0.9900 . ?
C17 C20 1.506(6) . ?
C17 H17 1.0000 . ?
C18 H18A 0.9800 . ?
C18 H18B 0.9800 . ?
C18 H18C 0.9800 . ?
C19 H19A 0.9800 . ?
C19 H19B 0.9800 . ?
C19 H19C 0.9800 . ?
C20 C22 1.332(7) . ?
C20 C21 1.508(7) . ?
C21 H21A 0.9900 . ?
C21 H21B 0.9900 . ?
C22 C23 1.456(7) . ?
C22 H22 0.9500 . ?
C1' C2' 1.517(6) . ?
C1' H1' 1.0000 . ?
C2' C3' 1.521(6) . ?
C2' H2' 1.0000 . ?
C3' C4' 1.513(6) . ?
C3' H3' 1.0000 . ?
C4' C5' 1.534(6) . ?
C4' H4' 1.0000 . ?
C5' C6' 1.502(6) . ?
C5' H5' 1.0000 . ?
C6' H6'A 0.9900 . ?
C6' H6'B 0.9900 . ?

loop_
_geom_hbond_atom_site_label_D
_geom_hbond_atom_site_label_H
_geom_hbond_atom_site_label_A
_geom_hbond_distance_DH
_geom_hbond_distance_HA
_geom_hbond_distance_DA
_geom_hbond_angle_DHA
_geom_hbond_site_symmetry_A
_geom_hbond_publ_flag
O1 H1O O9 0.82(5) 2.17(5) 2.954(5) 160(5) 3_656 yes
O5 H5O O7 0.88(5) 1.86(5) 2.737(5) 174(5) 1_455 yes
O6 H6O O3 0.90(5) 1.90(5) 2.746(5) 156(5) 3_556 yes
O7 H7O O6 0.87(5) 1.82(5) 2.677(5) 169(5) 4_567 yes
O9 H90 O4 0.78(6) 2.15(6) 2.910(5) 163(5) 1_655 yes
C21 H21A O1 0.99 2.42 3.167(6) 131.5 . yes

loop_
_geom_torsion_atom_site_label_1
_geom_torsion_atom_site_label_2
_geom_torsion_atom_site_label_3
_geom_torsion_atom_site_label_4
_geom_torsion
_geom_torsion_site_symmetry_1
_geom_torsion_site_symmetry_2
_geom_torsion_site_symmetry_3
_geom_torsion_site_symmetry_4
_geom_torsion_publ_flag
C10 C1 C2 C3 -55.6(5) . . . . ?
C1' O4 C3 C2 105.5(4) . . . . ?
C1' O4 C3 C4 -131.8(4) . . . . ?
C1 C2 C3 O4 166.2(4) . . . . ?
C1 C2 C3 C4 48.1(5) . . . . ?
O4 C3 C4 C5 -168.2(4) . . . . ?
C2 C3 C4 C5 -48.0(5) . . . . ?
C3 C4 C5 C6 -178.0(4) . . . . ?
C3 C4 C5 C10 54.9(5) . . . . ?
C4 C5 C6 C7 176.3(4) . . . . ?
C10 C5 C6 C7 -56.7(5) . . . . ?
C5 C6 C7 C8 56.7(5) . . . . ?
C6 C7 C8 C14 176.1(4) . . . . ?
C6 C7 C8 C9 -55.4(5) . . . . ?
C7 C8 C9 C11 -178.5(4) . . . . ?
C14 C8 C9 C11 -51.1(5) . . . . ?
C7 C8 C9 C10 54.6(5) . . . . ?
C14 C8 C9 C10 -178.0(4) . . . . ?
C2 C1 C10 C19 -60.6(5) . . . . ?
C2 C1 C10 C5 59.8(5) . . . . ?
C2 C1 C10 C9 178.5(4) . . . . ?
C6 C5 C10 C1 173.7(4) . . . . ?
C4 C5 C10 C1 -59.7(5) . . . . ?
C6 C5 C10 C19 -67.5(5) . . . . ?
C4 C5 C10 C19 59.0(5) . . . . ?
C6 C5 C10 C9 54.1(5) . . . . ?
C4 C5 C10 C9 -179.4(4) . . . . ?
C11 C9 C10 C1 64.9(5) . . . . ?
C8 C9 C10 C1 -169.8(4) . . . . ?
C11 C9 C10 C19 -55.6(5) . . . . ?
C8 C9 C10 C19 69.8(5) . . . . ?
C11 C9 C10 C5 -178.2(4) . . . . ?
C8 C9 C10 C5 -52.9(5) . . . . ?
C8 C9 C11 C12 52.5(5) . . . . ?
C10 C9 C11 C12 179.0(4) . . . . ?
C9 C11 C12 C13 -57.2(5) . . . . ?
C11 C12 C13 C18 -68.4(5) . . . . ?
C11 C12 C13 C14 55.4(5) . . . . ?
C11 C12 C13 C17 167.0(4) . . . . ?
C7 C8 C14 O1 -63.2(5) . . . . ?
C9 C8 C14 O1 169.6(3) . . . . ?
C7 C8 C14 C15 60.2(5) . . . . ?
C9 C8 C14 C15 -66.9(5) . . . . ?
C7 C8 C14 C13 180.0(4) . . . . ?
C9 C8 C14 C13 52.8(5) . . . . ?
C18 C13 C14 O1 -48.7(5) . . . . ?
C12 C13 C14 O1 -171.3(3) . . . . ?
C17 C13 C14 O1 75.6(4) . . . . ?
C18 C13 C14 C15 -163.0(4) . . . . ?
C12 C13 C14 C15 74.5(4) . . . . ?
C17 C13 C14 C15 -38.7(4) . . . . ?
C18 C13 C14 C8 69.8(5) . . . . ?
C12 C13 C14 C8 -52.7(5) . . . . ?
C17 C13 C14 C8 -165.8(4) . . . . ?
O1 C14 C15 C16 -71.8(4) . . . . ?
C8 C14 C15 C16 164.9(4) . . . . ?
C13 C14 C15 C16 40.1(4) . . . . ?
C14 C15 C16 C17 -26.3(5) . . . . ?
C15 C16 C17 C20 129.2(4) . . . . ?
C15 C16 C17 C13 2.5(5) . . . . ?
C18 C13 C17 C20 18.6(6) . . . . ?
C12 C13 C17 C20 140.8(4) . . . . ?
C14 C13 C17 C20 -104.7(4) . . . . ?
C18 C13 C17 C16 145.3(4) . . . . ?
C12 C13 C17 C16 -92.5(4) . . . . ?
C14 C13 C17 C16 22.0(5) . . . . ?
C16 C17 C20 C22 151.7(5) . . . . ?
C13 C17 C20 C22 -87.2(6) . . . . ?
C16 C17 C20 C21 -30.8(6) . . . . ?
C13 C17 C20 C21 90.3(5) . . . . ?
C23 O2 C21 C20 0.5(5) . . . . ?
C22 C20 C21 O2 1.6(5) . . . . ?
C17 C20 C21 O2 -176.3(4) . . . . ?
C17 C20 C22 C23 174.8(4) . . . . ?
C21 C20 C22 C23 -3.1(6) . . . . ?
C21 O2 C23 O3 177.9(4) . . . . ?
C21 O2 C23 C22 -2.4(5) . . . . ?
C20 C22 C23 O3 -176.8(5) . . . . ?
C20 C22 C23 O2 3.5(6) . . . . ?
C3 O4 C1' O8 -95.8(4) . . . . ?
C3 O4 C1' C2' 145.1(4) . . . . ?
C5' O8 C1' O4 176.7(3) . . . . ?
C5' O8 C1' C2' -63.9(5) . . . . ?
O4 C1' C2' O5 -60.6(5) . . . . ?
O8 C1' C2' O5 -178.7(3) . . . . ?
O4 C1' C2' C3' -178.9(4) . . . . ?
O8 C1' C2' C3' 63.0(5) . . . . ?
O5 C2' C3' O6 62.2(5) . . . . ?
C1' C2' C3' O6 -178.2(4) . . . . ?
O5 C2' C3' C4' -176.9(4) . . . . ?
C1' C2' C3' C4' -57.3(5) . . . . ?
O6 C3' C4' O7 -67.0(5) . . . . ?
C2' C3' C4' O7 170.0(3) . . . . ?
O6 C3' C4' C5' 174.1(4) . . . . ?
C2' C3' C4' C5' 51.1(5) . . . . ?
C1' O8 C5' C6' 176.2(4) . . . . ?
C1' O8 C5' C4' 55.9(5) . . . . ?
O7 C4' C5' O8 -168.2(4) . . . . ?
C3' C4' C5' O8 -48.9(5) . . . . ?
O7 C4' C5' C6' 73.3(5) . . . . ?
C3' C4' C5' C6' -167.4(4) . . . . ?
O8 C5' C6' O9 66.0(5) . . . . ?
C4' C5' C6' O9 -173.0(4) . . . . ?
